data_7708855
loop_
_publ_author_name
'Cabeza, Javier A.'
'Fern\'andez, Israel'
'Garc\'ia-\'Alvarez, Pablo'
'Garc\'ia-Soriano, Rub\'en'
'Laglera-G\'andara, Carlos J'
'Toral, Rub\'en'

_publ_section_title
;
 Stannylenes based on pyrrole-phosphane and dipyrromethane-diphosphane
 scaffolds: syntheses and behavior as precursors to PSnP pincer
 palladium(II), palladium(0) and gold(I) complexes.
;
_journal_issue 44
_journal_name_full 'Dalton transactions (Cambridge, England : 2003)'
_journal_page_first 16122
_journal_page_last 16132
_journal_paper_doi 10.1039/d1dt02967c
_journal_volume 50
_journal_year 2021
_chemical_formula_moiety 'C25 H42 Cl2 N2 P2 Pd Sn, 0.5(C6 D6)'
_chemical_formula_sum 'C28 H42 Cl2 D3 N2 P2 Pd Sn'
_chemical_formula_weight 770.61
_space_group_crystal_system triclinic
_space_group_IT_number 2
_space_group_name_Hall '-P 1'
_space_group_name_H-M_alt 'P -1'
_atom_sites_solution_hydrogens mixed
_audit_creation_method SHELXL-2014
_audit_update_record
;
2021-10-05 deposited with the CCDC.	2021-10-06 downloaded from the CCDC.
;
_cell_angle_alpha 101.654(3)
_cell_angle_beta 108.540(3)
_cell_angle_gamma 103.841(3)
_cell_formula_units_Z 2
_cell_length_a 10.7876(4)
_cell_length_b 12.4560(5)
_cell_length_c 13.6800(3)
_cell_measurement_reflns_used 10423
_cell_measurement_temperature 150(2)
_cell_measurement_theta_max 69.4890
_cell_measurement_theta_min 3.5620
_cell_volume 1613.14(11)
_computing_cell_refinement 'CrysAlisPro 1.171.38.46 (Rigaku Oxford Diffraction, 2015)'
_computing_data_collection 'CrysAlisPro 1.171.38.46 (Rigaku Oxford Diffraction, 2015)'
_computing_data_reduction 'CrysAlisPro 1.171.38.46 (Rigaku Oxford Diffraction, 2015)'
_computing_molecular_graphics 'MERCURY (Cambridge Crystallographic Data Centre: Cambridge, UK, 2018)'
_computing_publication_material 'SHELXL-2013 (Sheldrick, 2013)'
_computing_structure_refinement 'SHELXL-2013 (Sheldrick, 2013)'
_computing_structure_solution 'SIR-97 (Giacovazzo, 1999)'
_diffrn_ambient_temperature 150(2)
_diffrn_measured_fraction_theta_full 0.998
_diffrn_measured_fraction_theta_max 0.981
_diffrn_measurement_device_type 'Xcalibur, Onyx, Nova'
_diffrn_radiation_type CuK\a
_diffrn_radiation_wavelength 1.54184
_diffrn_reflns_av_R_equivalents 0.0309
_diffrn_reflns_av_unetI/netI 0.0286
_diffrn_reflns_Laue_measured_fraction_full 0.998
_diffrn_reflns_Laue_measured_fraction_max 0.981
_diffrn_reflns_limit_h_max 13
_diffrn_reflns_limit_h_min -11
_diffrn_reflns_limit_k_max 15
_diffrn_reflns_limit_k_min -14
_diffrn_reflns_limit_l_max 11
_diffrn_reflns_limit_l_min -16
_diffrn_reflns_number 15094
_diffrn_reflns_point_group_measured_fraction_full 0.998
_diffrn_reflns_point_group_measured_fraction_max 0.981
_diffrn_reflns_theta_full 67.684
_diffrn_reflns_theta_max 69.628
_diffrn_reflns_theta_min 3.575
_exptl_absorpt_coefficient_mu 13.258
_exptl_absorpt_correction_T_max 0.402
_exptl_absorpt_correction_T_min 0.091
_exptl_absorpt_correction_type gaussian
_exptl_absorpt_process_details
;
CrysAlisPro 1.171.38.46 (Rigaku Oxford Diffraction, 2015)
Numerical absorption correction based on gaussian integration over
			a multifaceted crystal model
Empirical absorption correction using spherical harmonics,
 implemented in SCALE3 ABSPACK scaling algorithm.
;
_exptl_crystal_colour 'clear light orange'
_exptl_crystal_density_diffrn 1.586
_exptl_crystal_description plate
_exptl_crystal_F_000 774
_exptl_crystal_size_max 0.348
_exptl_crystal_size_mid 0.281
_exptl_crystal_size_min 0.087
_refine_diff_density_max 0.519
_refine_diff_density_min -1.001
_refine_diff_density_rms 0.098
_refine_ls_extinction_method none
_refine_ls_goodness_of_fit_ref 1.000
_refine_ls_hydrogen_treatment mixed
_refine_ls_matrix_type full
_refine_ls_number_parameters 344
_refine_ls_number_reflns 5965
_refine_ls_number_restraints 0
_refine_ls_restrained_S_all 1.000
_refine_ls_R_factor_all 0.0315
_refine_ls_R_factor_gt 0.0295
_refine_ls_shift/su_max 0.003
_refine_ls_shift/su_mean 0.000
_refine_ls_structure_factor_coef Fsqd
_refine_ls_weighting_details 'w=1/[\s^2^(Fo^2^)+(0.0581P)^2^+0.4877P] where P=(Fo^2^+2Fc^2^)/3'
_refine_ls_weighting_scheme calc
_refine_ls_wR_factor_gt 0.0819
_refine_ls_wR_factor_ref 0.0844
_reflns_Friedel_coverage 0.000
_reflns_number_gt 5558
_reflns_number_total 5965
_reflns_threshold_expression 'I > 2\s(I)'
_cod_data_source_file d1dt02967c2.cif
_cod_data_source_block 7-21014-rgs34
_cod_original_cell_volume 1613.14(10)
_cod_database_code 7708855
_shelx_space_group_comment
;
The symmetry employed for this shelxl refinement is uniquely defined
by the following loop, which should always be used as a source of
symmetry information in preference to the above space-group names.
They are only intended as comments.
;
_shelxl_version_number 2014-3

loop_
_space_group_symop_operation_xyz
'x, y, z'
'-x, -y, -z'

loop_
_atom_site_label
_atom_site_type_symbol
_atom_site_fract_x
_atom_site_fract_y
_atom_site_fract_z
_atom_site_U_iso_or_equiv
_atom_site_adp_type
_atom_site_occupancy
_atom_site_site_symmetry_order
_atom_site_calc_flag
_atom_site_refinement_flags_posn
_atom_site_refinement_flags_adp
_atom_site_refinement_flags_occupancy
_atom_site_disorder_assembly
_atom_site_disorder_group
C1 C 0.2842(4) 0.2593(4) 0.6107(3) 0.0472(9) Uani 1 1 d . . . . .
H1A H 0.3607 0.2372 0.6529 0.071 Uiso 1 1 calc R U . . .
H1B H 0.1961 0.2001 0.5943 0.071 Uiso 1 1 calc R U . . .
H1C H 0.2865 0.3341 0.6525 0.071 Uiso 1 1 calc R U . . .
C2 C 0.4275(4) 0.3695(3) 0.5245(3) 0.0419(8) Uani 1 1 d . . . . .
H2A H 0.4145 0.4435 0.5510 0.063 Uiso 1 1 calc R U . . .
H2B H 0.4422 0.3657 0.4570 0.063 Uiso 1 1 calc R U . . .
H2C H 0.5083 0.3632 0.5788 0.063 Uiso 1 1 calc R U . . .
C3 C 0.2990(3) 0.2697(3) 0.5041(3) 0.0343(7) Uani 1 1 d . . . . .
H3 H 0.3112 0.1964 0.4692 0.041 Uiso 1 1 calc R U . . .
C4 C 0.0281(4) 0.0434(3) 0.3642(3) 0.0452(8) Uani 1 1 d . . . . .
H4A H -0.0561 -0.0215 0.3453 0.068 Uiso 1 1 calc R U . . .
H4B H 0.0992 0.0452 0.4309 0.068 Uiso 1 1 calc R U . . .
H4C H 0.0618 0.0338 0.3055 0.068 Uiso 1 1 calc R U . . .
C5 C -0.1293(4) 0.1507(3) 0.2844(3) 0.0437(8) Uani 1 1 d . . . . .
H5A H -0.1093 0.1358 0.2188 0.066 Uiso 1 1 calc R U . . .
H5B H -0.1485 0.2242 0.2967 0.066 Uiso 1 1 calc R U . . .
H5C H -0.2102 0.0875 0.2755 0.066 Uiso 1 1 calc R U . . .
C6 C -0.0042(3) 0.1576(3) 0.3815(3) 0.0360(7) Uani 1 1 d . . . . .
H6 H -0.0291 0.1691 0.4464 0.043 Uiso 1 1 calc R U . . .
C7 C 0.1016(3) 0.4013(3) 0.4846(2) 0.0319(6) Uani 1 1 d . . . . .
H7A H 0.0013 0.3873 0.4485 0.038 Uiso 1 1 calc R U . . .
H7B H 0.1177 0.3924 0.5575 0.038 Uiso 1 1 calc R U . . .
C8 C 0.1764(3) 0.5249(3) 0.4989(2) 0.0297(6) Uani 1 1 d . . . . .
C9 C 0.2695(3) 0.6131(3) 0.5884(2) 0.0352(7) Uani 1 1 d . . . . .
H9 H 0.3054 0.6081 0.6597 0.042 Uiso 1 1 calc R U . . .
C10 C 0.3027(3) 0.7133(3) 0.5555(3) 0.0362(7) Uani 1 1 d . . . . .
H10 H 0.3653 0.7877 0.6010 0.043 Uiso 1 1 calc R U . . .
C11 C 0.2288(3) 0.6843(3) 0.4468(2) 0.0324(6) Uani 1 1 d . . . . .
C12 C 0.2210(4) 0.7570(3) 0.3692(3) 0.0359(7) Uani 1 1 d . . . . .
C13 C 0.0752(4) 0.7685(3) 0.3292(3) 0.0401(7) Uani 1 1 d . . . . .
H13A H 0.0064 0.6917 0.2875 0.060 Uiso 1 1 calc R U . . .
H13B H 0.0715 0.8196 0.2832 0.060 Uiso 1 1 calc R U . . .
H13C H 0.0551 0.8014 0.3915 0.060 Uiso 1 1 calc R U . . .
C14 C 0.3267(5) 0.8776(3) 0.4286(3) 0.0498(9) Uani 1 1 d . . . . .
H14A H 0.3091 0.9129 0.4915 0.075 Uiso 1 1 calc R U . . .
H14B H 0.3189 0.9257 0.3799 0.075 Uiso 1 1 calc R U . . .
H14C H 0.4200 0.8718 0.4527 0.075 Uiso 1 1 calc R U . . .
C15 C 0.2476(3) 0.7023(3) 0.2712(2) 0.0313(6) Uani 1 1 d . . . . .
C16 C 0.3359(3) 0.7467(3) 0.2260(3) 0.0374(7) Uani 1 1 d . . . . .
H16 H 0.4012 0.8227 0.2529 0.045 Uiso 1 1 calc R U . . .
C17 C 0.3134(3) 0.6596(3) 0.1317(3) 0.0374(7) Uani 1 1 d . . . . .
H17 H 0.3605 0.6668 0.0841 0.045 Uiso 1 1 calc R U . . .
C18 C 0.2114(3) 0.5632(3) 0.1216(2) 0.0306(6) Uani 1 1 d . . . . .
C19 C 0.1472(3) 0.4458(3) 0.0408(2) 0.0318(6) Uani 1 1 d . . . . .
H19A H 0.1739 0.4500 -0.0216 0.038 Uiso 1 1 calc R U . . .
H19B H 0.0456 0.4274 0.0143 0.038 Uiso 1 1 calc R U . . .
C20 C 0.3629(3) 0.3340(3) 0.0869(3) 0.0380(7) Uani 1 1 d . . . . .
H20 H 0.3799 0.2606 0.0964 0.046 Uiso 1 1 calc R U . . .
C21 C 0.4717(4) 0.4330(4) 0.1844(3) 0.0509(9) Uani 1 1 d . . . . .
H21A H 0.5639 0.4377 0.1849 0.076 Uiso 1 1 calc R U . . .
H21B H 0.4660 0.4189 0.2509 0.076 Uiso 1 1 calc R U . . .
H21C H 0.4552 0.5063 0.1798 0.076 Uiso 1 1 calc R U . . .
C22 C 0.3780(5) 0.3457(4) -0.0184(4) 0.0565(10) Uani 1 1 d . . . . .
H22A H 0.3684 0.4196 -0.0278 0.085 Uiso 1 1 calc R U . . .
H22B H 0.3060 0.2816 -0.0796 0.085 Uiso 1 1 calc R U . . .
H22C H 0.4693 0.3433 -0.0153 0.085 Uiso 1 1 calc R U . . .
C23 C 0.0681(4) 0.2007(3) -0.0357(3) 0.0388(7) Uani 1 1 d . . . . .
H23 H 0.0660 0.2261 -0.1008 0.047 Uiso 1 1 calc R U . . .
C24 C -0.0777(4) 0.1736(3) -0.0356(3) 0.0506(9) Uani 1 1 d . . . . .
H24A H -0.1419 0.1093 -0.1002 0.076 Uiso 1 1 calc R U . . .
H24B H -0.1067 0.2424 -0.0359 0.076 Uiso 1 1 calc R U . . .
H24C H -0.0780 0.1518 0.0293 0.076 Uiso 1 1 calc R U . . .
C25 C 0.1132(4) 0.0928(3) -0.0450(3) 0.0457(8) Uani 1 1 d . . . . .
H25A H 0.1287 0.0722 0.0223 0.069 Uiso 1 1 calc R U . . .
H25B H 0.1991 0.1090 -0.0580 0.069 Uiso 1 1 calc R U . . .
H25C H 0.0407 0.0282 -0.1054 0.069 Uiso 1 1 calc R U . . .
C26 C -0.4667(5) 0.0946(5) 0.0842(5) 0.0744(17) Uani 1 1 d . . . . .
C27 C -0.4078(6) 0.1001(5) 0.0097(6) 0.0787(17) Uani 1 1 d . . . . .
C28 C -0.4414(6) 0.0056(6) -0.0739(5) 0.0731(15) Uani 1 1 d . . . . .
Cl1 Cl -0.15914(7) 0.43592(7) 0.18415(6) 0.03792(17) Uani 1 1 d . . . . .
Cl2 Cl 0.28114(9) 0.15393(7) 0.24585(6) 0.04060(19) Uani 1 1 d . . . . .
N1 N 0.1476(3) 0.5684(2) 0.4119(2) 0.0293(5) Uani 1 1 d . . . . .
N2 N 0.1681(3) 0.5894(2) 0.2060(2) 0.0296(5) Uani 1 1 d . . . . .
P1 P 0.14504(8) 0.28427(6) 0.40733(6) 0.02780(16) Uani 1 1 d . . . . .
P2 P 0.18903(8) 0.32217(6) 0.08447(6) 0.02721(16) Uani 1 1 d . . . . .
Pd1 Pd 0.17075(2) 0.29626(2) 0.24541(2) 0.02674(8) Uani 1 1 d . . . . .
Sn1 Sn 0.07914(2) 0.45922(2) 0.25782(2) 0.02543(8) Uani 1 1 d . . . . .
D26 D -0.452(4) 0.145(4) 0.130(3) 0.031 Uiso 1 1 d . U . . .
D27 D -0.358(4) 0.157(4) 0.014(3) 0.031 Uiso 1 1 d . U . . .
D28 D -0.398(4) 0.016(3) -0.119(3) 0.031 Uiso 1 1 d . U . . .

loop_
_atom_site_aniso_label
_atom_site_aniso_U_11
_atom_site_aniso_U_22
_atom_site_aniso_U_33
_atom_site_aniso_U_23
_atom_site_aniso_U_13
_atom_site_aniso_U_12
C1 0.045(2) 0.073(2) 0.0359(18) 0.0300(18) 0.0166(16) 0.0272(18)
C2 0.0324(16) 0.0520(19) 0.0438(19) 0.0148(16) 0.0164(15) 0.0156(15)
C3 0.0362(16) 0.0434(17) 0.0314(16) 0.0180(14) 0.0138(13) 0.0204(14)
C4 0.055(2) 0.0366(16) 0.053(2) 0.0212(16) 0.0241(18) 0.0178(16)
C5 0.0374(18) 0.0482(19) 0.045(2) 0.0126(16) 0.0162(15) 0.0147(15)
C6 0.0378(17) 0.0414(16) 0.0353(17) 0.0138(14) 0.0190(14) 0.0153(14)
C7 0.0398(17) 0.0418(16) 0.0264(15) 0.0153(13) 0.0194(13) 0.0218(13)
C8 0.0342(15) 0.0410(15) 0.0256(14) 0.0146(12) 0.0171(12) 0.0212(13)
C9 0.0403(17) 0.0476(17) 0.0222(14) 0.0122(13) 0.0112(13) 0.0218(14)
C10 0.0372(16) 0.0408(16) 0.0275(15) 0.0054(13) 0.0103(13) 0.0143(14)
C11 0.0335(15) 0.0364(15) 0.0286(15) 0.0076(12) 0.0124(13) 0.0146(13)
C12 0.0447(18) 0.0356(15) 0.0325(16) 0.0136(13) 0.0169(14) 0.0165(14)
C13 0.055(2) 0.0442(17) 0.0345(17) 0.0163(14) 0.0213(15) 0.0296(16)
C14 0.066(2) 0.0341(17) 0.0394(19) 0.0058(15) 0.0185(18) 0.0057(16)
C15 0.0320(15) 0.0332(14) 0.0317(16) 0.0149(13) 0.0124(13) 0.0115(12)
C16 0.0371(17) 0.0361(16) 0.0441(18) 0.0184(14) 0.0178(15) 0.0124(13)
C17 0.0377(17) 0.0456(17) 0.0435(18) 0.0222(15) 0.0261(15) 0.0170(14)
C18 0.0345(15) 0.0384(15) 0.0317(15) 0.0188(13) 0.0173(13) 0.0208(13)
C19 0.0409(17) 0.0391(15) 0.0267(15) 0.0160(13) 0.0186(13) 0.0198(13)
C20 0.0358(17) 0.0515(18) 0.0404(18) 0.0201(15) 0.0215(14) 0.0231(15)
C21 0.0303(17) 0.068(2) 0.052(2) 0.0222(19) 0.0097(16) 0.0187(17)
C22 0.055(2) 0.079(3) 0.061(3) 0.031(2) 0.041(2) 0.030(2)
C23 0.0441(18) 0.0445(17) 0.0274(16) 0.0125(14) 0.0111(14) 0.0162(15)
C24 0.0368(18) 0.0468(19) 0.057(2) 0.0145(17) 0.0062(17) 0.0111(15)
C25 0.058(2) 0.0378(17) 0.0405(19) 0.0059(15) 0.0204(17) 0.0168(16)
C26 0.058(3) 0.072(3) 0.073(3) -0.006(3) 0.003(3) 0.040(3)
C27 0.049(3) 0.067(3) 0.130(5) 0.054(4) 0.034(3) 0.019(2)
C28 0.058(3) 0.114(5) 0.072(3) 0.042(3) 0.038(3) 0.043(3)
Cl1 0.0283(3) 0.0549(4) 0.0374(4) 0.0222(3) 0.0141(3) 0.0165(3)
Cl2 0.0540(5) 0.0483(4) 0.0377(4) 0.0189(3) 0.0241(4) 0.0346(4)
N1 0.0356(13) 0.0342(12) 0.0254(12) 0.0131(10) 0.0147(10) 0.0165(11)
N2 0.0325(13) 0.0334(12) 0.0270(12) 0.0115(10) 0.0128(10) 0.0144(10)
P1 0.0327(4) 0.0351(4) 0.0257(4) 0.0148(3) 0.0161(3) 0.0174(3)
P2 0.0302(4) 0.0353(4) 0.0241(3) 0.0119(3) 0.0147(3) 0.0162(3)
Pd1 0.03123(13) 0.03399(13) 0.02438(13) 0.01293(9) 0.01516(10) 0.01741(10)
Sn1 0.02765(12) 0.03192(12) 0.02321(12) 0.01140(8) 0.01286(8) 0.01421(8)

loop_
_atom_type_symbol
_atom_type_description
_atom_type_scat_dispersion_real
_atom_type_scat_dispersion_imag
_atom_type_scat_source
C C 0.0181 0.0091 'International Tables Vol C Tables 4.2.6.8 and 6.1.1.4'
H H 0.0000 0.0000 'International Tables Vol C Tables 4.2.6.8 and 6.1.1.4'
Cl Cl 0.3639 0.7018 'International Tables Vol C Tables 4.2.6.8 and 6.1.1.4'
D D 0.0000 0.0000 'International Tables Vol C Tables 4.2.6.8 and 6.1.1.4'
N N 0.0311 0.0180 'International Tables Vol C Tables 4.2.6.8 and 6.1.1.4'
P P 0.2955 0.4335 'International Tables Vol C Tables 4.2.6.8 and 6.1.1.4'
Pd Pd 0.1215 3.9337 'International Tables Vol C Tables 4.2.6.8 and 6.1.1.4'
Sn Sn 0.0259 5.4591 'International Tables Vol C Tables 4.2.6.8 and 6.1.1.4'

loop_
_geom_angle_atom_site_label_1
_geom_angle_atom_site_label_2
_geom_angle_atom_site_label_3
_geom_angle
_geom_angle_site_symmetry_1
_geom_angle_site_symmetry_3
_geom_angle_publ_flag
C2 C3 C1 111.7(3) . . ?
C2 C3 P1 110.0(2) . . ?
C1 C3 P1 113.2(2) . . ?
C4 C6 C5 110.6(3) . . ?
C4 C6 P1 112.7(2) . . ?
C5 C6 P1 110.2(2) . . ?
C8 C7 P1 118.6(2) . . ?
C9 C8 N1 108.3(3) . . ?
C9 C8 C7 131.6(3) . . ?
N1 C8 C7 120.0(3) . . ?
C8 C9 C10 107.5(3) . . ?
C11 C10 C9 108.0(3) . . ?
C10 C11 N1 107.6(3) . . ?
C10 C11 C12 131.1(3) . . ?
N1 C11 C12 121.2(3) . . ?
C14 C12 C11 109.3(3) . . ?
C14 C12 C15 109.5(3) . . ?
C11 C12 C15 111.9(2) . . ?
C14 C12 C13 108.6(3) . . ?
C11 C12 C13 109.1(3) . . ?
C15 C12 C13 108.3(3) . . ?
C16 C15 N2 107.9(3) . . ?
C16 C15 C12 131.4(3) . . ?
N2 C15 C12 120.6(3) . . ?
C15 C16 C17 108.0(3) . . ?
C18 C17 C16 107.6(3) . . ?
C17 C18 N2 108.0(3) . . ?
C17 C18 C19 131.9(3) . . ?
N2 C18 C19 120.1(3) . . ?
C18 C19 P2 118.1(2) . . ?
C21 C20 C22 111.3(3) . . ?
C21 C20 P2 110.5(2) . . ?
C22 C20 P2 113.2(3) . . ?
C24 C23 C25 111.4(3) . . ?
C24 C23 P2 109.8(2) . . ?
C25 C23 P2 112.6(2) . . ?
C28 C26 C27 119.8(5) 2_455 . ?
C28 C27 C26 120.2(5) . . ?
C26 C28 C27 120.0(5) 2_455 . ?
C8 N1 C11 108.5(3) . . ?
C8 N1 Sn1 119.80(19) . . ?
C11 N1 Sn1 124.9(2) . . ?
C15 N2 C18 108.4(3) . . ?
C15 N2 Sn1 125.2(2) . . ?
C18 N2 Sn1 119.99(19) . . ?
C3 P1 C6 107.59(15) . . ?
C3 P1 C7 106.14(15) . . ?
C6 P1 C7 100.13(15) . . ?
C3 P1 Pd1 111.93(10) . . ?
C6 P1 Pd1 110.75(11) . . ?
C7 P1 Pd1 119.22(10) . . ?
C20 P2 C23 106.32(16) . . ?
C20 P2 C19 106.05(15) . . ?
C23 P2 C19 100.06(15) . . ?
C20 P2 Pd1 111.30(11) . . ?
C23 P2 Pd1 112.72(11) . . ?
C19 P2 Pd1 119.16(10) . . ?
P1 Pd1 P2 174.94(2) . . ?
P1 Pd1 Cl2 91.78(3) . . ?
P2 Pd1 Cl2 93.25(3) . . ?
P1 Pd1 Sn1 87.475(18) . . ?
P2 Pd1 Sn1 87.464(18) . . ?
Cl2 Pd1 Sn1 174.07(2) . . ?
N1 Sn1 N2 92.05(10) . . ?
N1 Sn1 Cl1 103.96(7) . . ?
N2 Sn1 Cl1 103.62(7) . . ?
N1 Sn1 Pd1 114.14(7) . . ?
N2 Sn1 Pd1 114.61(7) . . ?
Cl1 Sn1 Pd1 123.45(2) . . ?

loop_
_geom_bond_atom_site_label_1
_geom_bond_atom_site_label_2
_geom_bond_distance
_geom_bond_site_symmetry_2
_geom_bond_publ_flag
C1 C3 1.544(5) . ?
C2 C3 1.528(5) . ?
C3 P1 1.840(3) . ?
C4 C6 1.534(5) . ?
C5 C6 1.533(5) . ?
C6 P1 1.845(3) . ?
C7 C8 1.498(5) . ?
C7 P1 1.865(3) . ?
C8 C9 1.364(5) . ?
C8 N1 1.384(4) . ?
C9 C10 1.416(5) . ?
C10 C11 1.367(4) . ?
C11 N1 1.389(4) . ?
C11 C12 1.524(4) . ?
C12 C14 1.521(5) . ?
C12 C15 1.521(4) . ?
C12 C13 1.545(5) . ?
C15 C16 1.362(5) . ?
C15 N2 1.393(4) . ?
C16 C17 1.417(5) . ?
C17 C18 1.369(5) . ?
C18 N2 1.386(4) . ?
C18 C19 1.488(4) . ?
C19 P2 1.861(3) . ?
C20 C21 1.524(5) . ?
C20 C22 1.532(5) . ?
C20 P2 1.834(3) . ?
C23 C24 1.528(5) . ?
C23 C25 1.530(5) . ?
C23 P2 1.839(3) . ?
C26 C28 1.345(9) 2_455 ?
C26 C27 1.366(9) . ?
C27 C28 1.346(9) . ?
C28 C26 1.345(9) 2_455 ?
Cl1 Sn1 2.3632(7) . ?
Cl2 Pd1 2.3604(7) . ?
N1 Sn1 2.051(2) . ?
N2 Sn1 2.051(3) . ?
P1 Pd1 2.3475(7) . ?
P2 Pd1 2.3500(7) . ?
Pd1 Sn1 2.4602(3) . ?
